data_7041117
loop_
_publ_author_name
'Su, Wei'
'Tang, Zhaofeng'
'Li, Peiyuan'
'Wang, Gufeng'
'Xiao, Qi'
'Li, Yuchun'
'Huang, Shan'
'Gu, Yunqiong'
'Lai, Zefeng'
'Zhang, Yuexing'

_publ_section_title
;
 New dinuclear ruthenium arene complexes containing thiosemicarbazone
 ligands: synthesis, structure and cytotoxic studies.
;
_journal_issue 48
_journal_name_full 'Dalton transactions (Cambridge, England : 2003)'
_journal_page_first 19329
_journal_page_last 19340
_journal_paper_doi 10.1039/c6dt03306g
_journal_volume 45
_journal_year 2016
_chemical_formula_moiety 'C19 H24 N3 Ru S, F6 P'
_chemical_formula_sum 'C19 H24 F6 N3 P Ru S'
_chemical_formula_weight 572.51
_chemical_name_systematic
;
 ? 
;
_space_group_crystal_system orthorhombic
_space_group_IT_number 60
_space_group_name_Hall '-P 2n 2ab'
_space_group_name_H-M_alt 'P b c n'
_symmetry_space_group_name_Hall '-P 2n 2ab'
_symmetry_space_group_name_H-M 'P b c n'
_atom_sites_solution_hydrogens geom
_atom_sites_solution_primary direct
_atom_sites_solution_secondary difmap
_audit_creation_date 2016-09-08
_audit_creation_method
;
  Olex2 1.1
  (compiled 2011.02.15 svn.r1672, GUI svn.r3494)
;
_audit_update_record
;
2016-10-10 deposited with the CCDC.
2016-11-07 downloaded from the CCDC.
;
_cell_angle_alpha 90.00
_cell_angle_beta 90.00
_cell_angle_gamma 90.00
_cell_formula_units_Z 8
_cell_length_a 21.7383(4)
_cell_length_b 11.5216(2)
_cell_length_c 18.8637(3)
_cell_measurement_reflns_used 6138
_cell_measurement_temperature 293(2)
_cell_measurement_theta_max 28.0550
_cell_measurement_theta_min 3.5360
_cell_volume 4724.60(14)
_computing_cell_refinement
;
CrysAlisPro, Agilent Technologies,
Version 1.171.36.28 (release 01-02-2013 CrysAlis171 .NET)
(compiled Feb  1 2013,16:14:44)
;
_computing_data_collection
;
CrysAlisPro, Agilent Technologies,
Version 1.171.36.28 (release 01-02-2013 CrysAlis171 .NET)
(compiled Feb  1 2013,16:14:44)
;
_computing_data_reduction
;
CrysAlisPro, Agilent Technologies,
Version 1.171.36.28 (release 01-02-2013 CrysAlis171 .NET)
(compiled Feb  1 2013,16:14:44)
;
_computing_molecular_graphics
;
O. V. Dolomanov, L. J. Bourhis, R. J. Gildea, J. A. K. Howard and H. Puschmann,
OLEX2: a complete structure solution, refinement and analysis program.
J. Appl. Cryst. (2009). 42, 339-341.
;
_computing_publication_material
;
O. V. Dolomanov, L. J. Bourhis, R. J. Gildea, J. A. K. Howard and H. Puschmann,
OLEX2: a complete structure solution, refinement and analysis program.
J. Appl. Cryst. (2009). 42, 339-341.
;
_computing_structure_refinement
;
XL, G.M. Sheldrick, Acta Cryst.
(2008). A64, 112-122
;
_computing_structure_solution
;
XS, G.M. Sheldrick, Acta Cryst.
(2008). A64, 112-122
;
_diffrn_ambient_temperature 293(2)
_diffrn_detector_area_resol_mean 15.9784
_diffrn_measured_fraction_theta_full 0.999
_diffrn_measured_fraction_theta_max 0.999
_diffrn_measurement_details
;
#__ type_ start__ end____ width___ exp.time_
  1 omega  -84.00  -40.00   0.5000   20.0000
omega____ theta____ kappa____ phi______ frames
    -      -20.2889 -178.0000 -150.0000 88

#__ type_ start__ end____ width___ exp.time_
  2 omega   70.00   95.00   0.5000   20.0000
omega____ theta____ kappa____ phi______ frames
    -       21.3827   38.0000 -120.0000 50

#__ type_ start__ end____ width___ exp.time_
  3 omega    6.00   97.00   0.5000   20.0000
omega____ theta____ kappa____ phi______ frames
    -       21.3827   19.0000  150.0000 182

#__ type_ start__ end____ width___ exp.time_
  4 omega   -9.00   17.00   0.5000   20.0000
omega____ theta____ kappa____ phi______ frames
    -       21.3827   38.0000 -120.0000 52
;
_diffrn_measurement_device_type 'SuperNova, Single source at offset, Eos'
_diffrn_measurement_method '\w scans'
_diffrn_orient_matrix_UB_11 0.0144783000
_diffrn_orient_matrix_UB_12 -0.0222637000
_diffrn_orient_matrix_UB_13 0.0308426000
_diffrn_orient_matrix_UB_21 0.0253976000
_diffrn_orient_matrix_UB_22 0.0374634000
_diffrn_orient_matrix_UB_23 -0.0057620000
_diffrn_orient_matrix_UB_31 -0.0144882000
_diffrn_orient_matrix_UB_32 0.0434706000
_diffrn_orient_matrix_UB_33 0.0207345000
_diffrn_radiation_monochromator mirror
_diffrn_radiation_type 'Mo K\a'
_diffrn_radiation_wavelength 0.7107
_diffrn_reflns_av_R_equivalents 0.0209
_diffrn_reflns_av_unetI/netI 0.0238
_diffrn_reflns_limit_h_max 27
_diffrn_reflns_limit_h_min -26
_diffrn_reflns_limit_k_max 6
_diffrn_reflns_limit_k_min -14
_diffrn_reflns_limit_l_max 23
_diffrn_reflns_limit_l_min -17
_diffrn_reflns_number 14278
_diffrn_reflns_theta_full 26.37
_diffrn_reflns_theta_max 26.37
_diffrn_reflns_theta_min 2.94
_diffrn_source 'SuperNova (Mo) X-ray Source'
_diffrn_source_current n/a
_diffrn_source_voltage n/a
_exptl_absorpt_coefficient_mu 0.878
_exptl_absorpt_correction_T_max 1.00000
_exptl_absorpt_correction_T_min 0.85958
_exptl_absorpt_correction_type multi-scan
_exptl_absorpt_process_details
;
CrysAlisPro, Agilent Technologies,
Version 1.171.36.28 (release 01-02-2013 CrysAlis171 .NET)
(compiled Feb  1 2013,16:14:44)
Empirical absorption correction using spherical harmonics,
 implemented in SCALE3 ABSPACK scaling algorithm.
;
_exptl_crystal_colour red
_exptl_crystal_density_diffrn 1.610
_exptl_crystal_density_method 'not measured'
_exptl_crystal_description block
_exptl_crystal_F_000 2304
_exptl_crystal_size_max 0.20
_exptl_crystal_size_mid 0.08
_exptl_crystal_size_min 0.05
_refine_diff_density_max 0.653
_refine_diff_density_min -0.627
_refine_diff_density_rms 0.079
_refine_ls_extinction_method none
_refine_ls_goodness_of_fit_ref 1.043
_refine_ls_hydrogen_treatment mixed
_refine_ls_matrix_type full
_refine_ls_number_parameters 284
_refine_ls_number_reflns 4831
_refine_ls_number_restraints 3
_refine_ls_restrained_S_all 1.100
_refine_ls_R_factor_all 0.0638
_refine_ls_R_factor_gt 0.0503
_refine_ls_shift/su_max 0.008
_refine_ls_shift/su_mean 0.000
_refine_ls_structure_factor_coef Fsqd
_refine_ls_weighting_details 'calc w=1/[\s^2^(Fo^2^)+(0.0634P)^2^+8.2479P] where P=(Fo^2^+2Fc^2^)/3'
_refine_ls_weighting_scheme calc
_refine_ls_wR_factor_gt 0.1297
_refine_ls_wR_factor_ref 0.1405
_reflns_number_gt 3858
_reflns_number_total 4831
_reflns_threshold_expression >2sigma(I)
_cod_data_source_file c6dt03306g2.cif
_cod_data_source_block 980124
_cod_depositor_comments 'Adding full bibliography for 7041117--7041126.cif.'
_cod_original_cell_volume 4724.60(15)
_cod_database_code 7041117
_chemical_oxdiff_formula CHNOSRu
_reflns_odcompleteness_completeness 99.70
_reflns_odcompleteness_iscentric 1
_reflns_odcompleteness_theta 26.32

loop_
_space_group_symop_id
_space_group_symop_operation_xyz
1 'x, y, z'
2 '-x+1/2, -y+1/2, z+1/2'
3 'x+1/2, -y+1/2, -z'
4 '-x, y, -z+1/2'
5 '-x, -y, -z'
6 'x-1/2, y-1/2, -z-1/2'
7 '-x-1/2, y-1/2, z'
8 'x, -y, z-1/2'

loop_
_atom_site_label
_atom_site_type_symbol
_atom_site_fract_x
_atom_site_fract_y
_atom_site_fract_z
_atom_site_U_iso_or_equiv
_atom_site_adp_type
_atom_site_occupancy
_atom_site_symmetry_multiplicity
_atom_site_calc_flag
_atom_site_refinement_flags
Ru1 Ru 0.576424(16) 0.13907(3) 0.284253(19) 0.04891(15) Uani 1 1 d .
S1 S 0.52703(6) 0.16946(11) 0.17141(6) 0.0555(3) Uani 1 1 d .
P1 P 0.60297(11) 0.26791(16) 0.59310(10) 0.0933(6) Uani 1 1 d .
F1 F 0.5870(4) 0.1394(5) 0.5951(4) 0.212(4) Uani 1 1 d .
F2 F 0.5512(5) 0.2980(11) 0.6365(8) 0.348(7) Uani 1 1 d .
F3 F 0.6445(4) 0.2521(5) 0.6590(3) 0.178(3) Uani 1 1 d .
F4 F 0.6198(3) 0.3991(4) 0.5916(3) 0.172(3) Uani 1 1 d .
F5 F 0.6626(5) 0.2412(9) 0.5514(5) 0.260(4) Uani 1 1 d .
F6 F 0.5735(5) 0.2759(7) 0.5238(4) 0.268(6) Uani 1 1 d .
N1 N 0.5447(2) 0.4013(4) 0.1474(2) 0.0797(14) Uani 1 1 d .
H1 H 0.5565 0.4680 0.1627 0.096 Uiso 1 1 calc R
N2 N 0.57755(18) 0.3140(4) 0.2529(2) 0.0571(10) Uani 1 1 d .
N3 N 0.6011(2) 0.4184(4) 0.2751(2) 0.0614(10) Uani 1 1 d .
C1 C 0.5198(3) 0.3956(6) 0.0756(3) 0.097(2) Uani 1 1 d .
H1A H 0.5523 0.4085 0.0420 0.145 Uiso 1 1 calc R
H1B H 0.4888 0.4541 0.0699 0.145 Uiso 1 1 calc R
H1C H 0.5020 0.3204 0.0677 0.145 Uiso 1 1 calc R
C2 C 0.5505(2) 0.3140(5) 0.1898(3) 0.0598(12) Uani 1 1 d .
C3 C 0.6233(2) 0.4199(5) 0.3378(3) 0.0630(12) Uani 1 1 d .
H3 H 0.6222 0.3521 0.3646 0.076 Uiso 1 1 calc R
C4 C 0.6503(2) 0.5240(5) 0.3690(3) 0.0635(13) Uani 1 1 d .
C5 C 0.6764(3) 0.5153(6) 0.4363(3) 0.0848(18) Uani 1 1 d .
H5 H 0.6771 0.4442 0.4596 0.102 Uiso 1 1 calc R
C6 C 0.7010(4) 0.6123(7) 0.4682(4) 0.102(2) Uani 1 1 d .
H6 H 0.7167 0.6071 0.5139 0.123 Uiso 1 1 calc R
C7 C 0.7025(3) 0.7159(6) 0.4332(4) 0.096(2) Uani 1 1 d .
H7 H 0.7208 0.7803 0.4542 0.115 Uiso 1 1 calc R
C8 C 0.6769(3) 0.7250(5) 0.3667(4) 0.0873(19) Uani 1 1 d .
H8 H 0.6769 0.7962 0.3436 0.105 Uiso 1 1 calc R
C9 C 0.6514(3) 0.6303(5) 0.3344(4) 0.0741(16) Uani 1 1 d .
H9 H 0.6347 0.6372 0.2892 0.089 Uiso 1 1 calc R
C10 C 0.5556(3) -0.0119(7) 0.4385(3) 0.098(2) Uani 1 1 d .
H10A H 0.5476 0.0587 0.4639 0.147 Uiso 1 1 calc R
H10B H 0.5775 -0.0649 0.4686 0.147 Uiso 1 1 calc R
H10C H 0.5173 -0.0463 0.4242 0.147 Uiso 1 1 calc R
C11 C 0.5937(2) 0.0143(5) 0.3739(3) 0.0645(13) Uani 1 1 d .
C12 C 0.5842(3) -0.0458(5) 0.3101(3) 0.0726(15) Uani 1 1 d .
H12 H 0.5543 -0.1034 0.3076 0.087 Uiso 1 1 calc R
C13 C 0.6203(3) -0.0188(6) 0.2493(3) 0.0812(18) Uani 1 1 d .
H13 H 0.6130 -0.0583 0.2072 0.097 Uiso 1 1 calc R
C14 C 0.6663(3) 0.0654(6) 0.2516(3) 0.0785(16) Uani 1 1 d .
C15 C 0.6729(2) 0.1270(5) 0.3152(3) 0.0687(14) Uani 1 1 d .
H15 H 0.7015 0.1868 0.3173 0.082 Uiso 1 1 calc R
C16 C 0.6383(2) 0.1022(5) 0.3751(3) 0.0635(13) Uani 1 1 d .
H16 H 0.6447 0.1443 0.4165 0.076 Uiso 1 1 calc R
C17 C 0.7097(5) 0.0887(10) 0.1913(4) 0.144(4) Uani 1 1 d D
H17 H 0.7369 0.1475 0.2122 0.173 Uiso 1 1 calc R
C18 C 0.6885(5) 0.1475(12) 0.1289(7) 0.225(8) Uani 1 1 d D
H18A H 0.6627 0.0963 0.1019 0.337 Uiso 1 1 calc R
H18B H 0.7232 0.1704 0.1006 0.337 Uiso 1 1 calc R
H18C H 0.6655 0.2150 0.1423 0.337 Uiso 1 1 calc R
C19 C 0.7534(4) -0.0122(7) 0.1826(4) 0.119(3) Uani 1 1 d D
H19A H 0.7717 -0.0305 0.2275 0.179 Uiso 1 1 calc R
H19B H 0.7850 0.0082 0.1493 0.179 Uiso 1 1 calc R
H19C H 0.7312 -0.0785 0.1653 0.179 Uiso 1 1 calc R

loop_
_atom_site_aniso_label
_atom_site_aniso_U_11
_atom_site_aniso_U_22
_atom_site_aniso_U_33
_atom_site_aniso_U_23
_atom_site_aniso_U_13
_atom_site_aniso_U_12
Ru1 0.0493(2) 0.0570(2) 0.0405(2) -0.00259(15) -0.00509(15) 0.00212(16)
S1 0.0560(6) 0.0709(7) 0.0395(6) -0.0015(5) -0.0034(5) -0.0104(6)
P1 0.1310(16) 0.0779(11) 0.0710(10) -0.0007(8) -0.0262(11) 0.0066(11)
F1 0.338(10) 0.109(4) 0.189(6) 0.049(4) -0.152(7) -0.089(5)
F2 0.238(10) 0.329(13) 0.478(19) -0.083(13) 0.225(13) -0.021(10)
F3 0.248(7) 0.142(4) 0.143(4) 0.032(4) -0.091(5) -0.049(5)
F4 0.250(8) 0.085(3) 0.183(6) -0.003(3) -0.033(5) 0.016(4)
F5 0.218(8) 0.297(11) 0.264(10) -0.075(8) 0.064(7) 0.070(8)
F6 0.407(14) 0.180(7) 0.215(8) 0.042(6) -0.220(9) -0.013(7)
N1 0.100(4) 0.078(3) 0.061(3) 0.019(2) -0.027(3) -0.034(3)
N2 0.061(2) 0.061(2) 0.049(2) -0.001(2) -0.0135(18) -0.011(2)
N3 0.064(2) 0.061(2) 0.060(3) 0.000(2) -0.013(2) -0.007(2)
C1 0.107(5) 0.124(5) 0.059(3) 0.033(4) -0.032(3) -0.041(4)
C2 0.061(3) 0.069(3) 0.050(3) 0.010(2) -0.005(2) -0.011(3)
C3 0.070(3) 0.064(3) 0.055(3) 0.001(2) -0.011(2) -0.004(3)
C4 0.067(3) 0.064(3) 0.059(3) -0.009(2) -0.008(2) -0.002(3)
C5 0.113(5) 0.083(4) 0.058(3) -0.001(3) -0.016(3) -0.018(4)
C6 0.130(6) 0.108(5) 0.070(4) -0.012(4) -0.019(4) -0.024(5)
C7 0.096(5) 0.085(4) 0.107(6) -0.032(4) -0.009(4) -0.010(4)
C8 0.087(4) 0.058(3) 0.117(6) -0.009(3) -0.012(4) 0.003(3)
C9 0.076(4) 0.066(3) 0.081(4) 0.000(3) -0.018(3) 0.006(3)
C10 0.102(5) 0.115(5) 0.077(4) 0.030(4) 0.015(4) 0.012(4)
C11 0.063(3) 0.073(3) 0.058(3) 0.010(3) -0.005(2) 0.014(3)
C12 0.073(3) 0.055(3) 0.089(4) 0.000(3) -0.021(3) 0.007(3)
C13 0.102(5) 0.080(4) 0.062(3) -0.015(3) -0.013(3) 0.038(4)
C14 0.075(4) 0.092(4) 0.068(4) 0.008(3) 0.013(3) 0.026(3)
C15 0.048(3) 0.085(4) 0.073(4) 0.007(3) -0.003(3) 0.005(3)
C16 0.056(3) 0.079(3) 0.056(3) -0.002(3) -0.015(2) 0.010(3)
C17 0.141(7) 0.199(10) 0.093(5) 0.033(6) 0.055(5) 0.092(7)
C18 0.152(10) 0.326(18) 0.197(12) 0.146(12) 0.108(9) 0.091(11)
C19 0.097(5) 0.140(7) 0.120(6) -0.013(6) 0.037(5) 0.025(5)

loop_
_atom_type_symbol
_atom_type_description
_atom_type_scat_dispersion_real
_atom_type_scat_dispersion_imag
_atom_type_scat_source
C C 0.0033 0.0016 'International Tables Vol C Tables 4.2.6.8 and 6.1.1.4'
H H 0.0000 0.0000 'International Tables Vol C Tables 4.2.6.8 and 6.1.1.4'
F F 0.0171 0.0103 'International Tables Vol C Tables 4.2.6.8 and 6.1.1.4'
N N 0.0061 0.0033 'International Tables Vol C Tables 4.2.6.8 and 6.1.1.4'
P P 0.1023 0.0942 'International Tables Vol C Tables 4.2.6.8 and 6.1.1.4'
Ru Ru -1.2594 0.8363 'International Tables Vol C Tables 4.2.6.8 and 6.1.1.4'
S S 0.1246 0.1234 'International Tables Vol C Tables 4.2.6.8 and 6.1.1.4'

loop_
_geom_angle_atom_site_label_1
_geom_angle_atom_site_label_2
_geom_angle_atom_site_label_3
_geom_angle
_geom_angle_site_symmetry_3
S1 Ru1 S1 82.55(4) 4_655
N2 Ru1 S1 88.25(12) 4_655
N2 Ru1 S1 67.47(11) .
N2 Ru1 C11 145.36(19) .
N2 Ru1 C12 173.8(2) .
N2 Ru1 C13 135.9(2) .
N2 Ru1 C14 106.2(2) .
N2 Ru1 C15 97.21(19) .
N2 Ru1 C16 113.22(18) .
C11 Ru1 S1 146.16(15) .
C11 Ru1 S1 89.32(14) 4_655
C12 Ru1 S1 97.77(17) 4_655
C12 Ru1 S1 111.86(16) .
C12 Ru1 C11 36.8(2) .
C12 Ru1 C14 67.8(2) .
C12 Ru1 C16 66.1(2) .
C13 Ru1 S1 92.85(16) .
C13 Ru1 S1 129.6(2) 4_655
C13 Ru1 C11 67.5(2) .
C13 Ru1 C12 38.2(2) .
C13 Ru1 C14 37.2(2) .
C13 Ru1 C15 66.6(2) .
C13 Ru1 C16 78.8(2) .
C14 Ru1 S1 101.69(17) .
C14 Ru1 S1 165.55(18) 4_655
C14 Ru1 C11 79.5(2) .
C14 Ru1 C16 66.9(2) .
C15 Ru1 S1 132.37(16) .
C15 Ru1 S1 143.97(16) 4_655
C15 Ru1 C11 66.3(2) .
C15 Ru1 C12 78.7(2) .
C15 Ru1 C14 37.1(2) .
C15 Ru1 C16 36.8(2) .
C16 Ru1 S1 168.50(14) .
C16 Ru1 S1 108.85(14) 4_655
C16 Ru1 C11 36.54(19) .
Ru1 S1 Ru1 95.03(4) 4_655
C2 S1 Ru1 80.58(16) .
C2 S1 Ru1 109.54(18) 4_655
F1 P1 F3 90.0(3) .
F1 P1 F4 179.5(4) .
F1 P1 F5 90.6(5) .
F2 P1 F1 92.4(6) .
F2 P1 F3 91.6(7) .
F2 P1 F4 87.7(6) .
F2 P1 F5 174.7(8) .
F2 P1 F6 98.8(8) .
F3 P1 F4 89.5(3) .
F5 P1 F3 84.0(5) .
F5 P1 F4 89.3(5) .
F6 P1 F1 89.0(4) .
F6 P1 F3 169.6(6) .
F6 P1 F4 91.5(4) .
F6 P1 F5 85.7(6) .
C1 N1 H1 117.4 .
C2 N1 H1 117.4 .
C2 N1 C1 125.1(5) .
N3 N2 Ru1 139.4(3) .
C2 N2 Ru1 104.4(3) .
C2 N2 N3 116.0(4) .
C3 N3 N2 115.8(4) .
N1 C1 H1A 109.5 .
N1 C1 H1B 109.5 .
N1 C1 H1C 109.5 .
H1A C1 H1B 109.5 .
H1A C1 H1C 109.5 .
H1B C1 H1C 109.5 .
N1 C2 S1 125.6(4) .
N1 C2 N2 126.8(5) .
N2 C2 S1 107.5(4) .
N3 C3 H3 118.8 .
N3 C3 C4 122.4(5) .
C4 C3 H3 118.8 .
C5 C4 C3 118.1(5) .
C9 C4 C3 122.9(5) .
C9 C4 C5 119.1(5) .
C4 C5 H5 120.1 .
C6 C5 C4 119.8(6) .
C6 C5 H5 120.1 .
C5 C6 H6 119.7 .
C7 C6 C5 120.5(6) .
C7 C6 H6 119.7 .
C6 C7 H7 120.1 .
C6 C7 C8 119.8(6) .
C8 C7 H7 120.1 .
C7 C8 H8 119.6 .
C9 C8 C7 120.7(6) .
C9 C8 H8 119.6 .
C4 C9 H9 120.0 .
C8 C9 C4 120.0(6) .
C8 C9 H9 120.0 .
H10A C10 H10B 109.5 .
H10A C10 H10C 109.5 .
H10B C10 H10C 109.5 .
C11 C10 H10A 109.5 .
C11 C10 H10B 109.5 .
C11 C10 H10C 109.5 .
C10 C11 Ru1 130.1(4) .
C12 C11 Ru1 69.3(3) .
C12 C11 C10 121.0(6) .
C16 C11 Ru1 70.5(3) .
C16 C11 C10 120.8(6) .
C16 C11 C12 118.2(5) .
Ru1 C12 H12 128.9 .
C11 C12 Ru1 73.9(3) .
C11 C12 H12 119.9 .
C11 C12 C13 120.1(5) .
C13 C12 Ru1 69.6(3) .
C13 C12 H12 119.9 .
Ru1 C13 H13 126.7 .
C12 C13 Ru1 72.2(3) .
C12 C13 H13 119.2 .
C14 C13 Ru1 73.8(3) .
C14 C13 C12 121.5(6) .
C14 C13 H13 119.2 .
C13 C14 Ru1 69.0(3) .
C13 C14 C15 116.8(5) .
C13 C14 C17 123.5(8) .
C15 C14 Ru1 70.0(3) .
C15 C14 C17 119.6(8) .
C17 C14 Ru1 134.1(5) .
Ru1 C15 H15 127.4 .
C14 C15 Ru1 72.9(3) .
C14 C15 H15 118.7 .
C16 C15 Ru1 73.2(3) .
C16 C15 C14 122.6(6) .
C16 C15 H15 118.7 .
Ru1 C16 H16 129.8 .
C11 C16 Ru1 72.9(3) .
C11 C16 H16 119.7 .
C15 C16 Ru1 70.1(3) .
C15 C16 C11 120.6(5) .
C15 C16 H16 119.7 .
C14 C17 H17 101.4 .
C14 C17 C19 109.9(7) .
C18 C17 C14 120.3(7) .
C18 C17 H17 101.4 .
C18 C17 C19 118.4(8) .
C19 C17 H17 101.4 .
C17 C18 H18A 109.5 .
C17 C18 H18B 109.5 .
C17 C18 H18C 109.5 .
H18A C18 H18B 109.5 .
H18A C18 H18C 109.5 .
H18B C18 H18C 109.5 .
C17 C19 H19A 109.5 .
C17 C19 H19B 109.5 .
C17 C19 H19C 109.5 .
H19A C19 H19B 109.5 .
H19A C19 H19C 109.5 .
H19B C19 H19C 109.5 .

loop_
_geom_bond_atom_site_label_1
_geom_bond_atom_site_label_2
_geom_bond_distance
_geom_bond_site_symmetry_2
Ru1 S1 2.4248(13) 4_655
Ru1 S1 2.4096(12) .
Ru1 N2 2.100(4) .
Ru1 C11 2.251(5) .
Ru1 C12 2.192(6) .
Ru1 C13 2.157(5) .
Ru1 C14 2.218(6) .
Ru1 C15 2.180(5) .
Ru1 C16 2.220(5) .
S1 Ru1 2.4248(13) 4_655
S1 C2 1.776(5) .
P1 F1 1.521(5) .
P1 F2 1.435(8) .
P1 F3 1.548(5) .
P1 F4 1.555(5) .
P1 F5 1.547(8) .
P1 F6 1.459(6) .
N1 H1 0.8600 .
N1 C1 1.461(7) .
N1 C2 1.290(6) .
N2 N3 1.373(6) .
N2 C2 1.328(6) .
N3 C3 1.278(6) .
C1 H1A 0.9600 .
C1 H1B 0.9600 .
C1 H1C 0.9600 .
C3 H3 0.9300 .
C3 C4 1.460(7) .
C4 C5 1.394(7) .
C4 C9 1.388(8) .
C5 H5 0.9300 .
C5 C6 1.377(9) .
C6 H6 0.9300 .
C6 C7 1.365(10) .
C7 H7 0.9300 .
C7 C8 1.376(9) .
C8 H8 0.9300 .
C8 C9 1.367(8) .
C9 H9 0.9300 .
C10 H10A 0.9600 .
C10 H10B 0.9600 .
C10 H10C 0.9600 .
C10 C11 1.505(8) .
C11 C12 1.402(8) .
C11 C16 1.402(7) .
C12 H12 0.9300 .
C12 C13 1.423(9) .
C13 H13 0.9300 .
C13 C14 1.395(9) .
C14 C15 1.400(9) .
C14 C17 1.502(10) .
C15 H15 0.9300 .
C15 C16 1.388(8) .
C16 H16 0.9300 .
C17 H17 0.9800 .
C17 C18 1.434(11) .
C17 C19 1.510(9) .
C18 H18A 0.9600 .
C18 H18B 0.9600 .
C18 H18C 0.9600 .
C19 H19A 0.9600 .
C19 H19B 0.9600 .
C19 H19C 0.9600 .

loop_
_geom_torsion_atom_site_label_1
_geom_torsion_atom_site_label_2
_geom_torsion_atom_site_label_3
_geom_torsion_atom_site_label_4
_geom_torsion
_geom_torsion_site_symmetry_1
_geom_torsion_site_symmetry_4
Ru1 S1 C2 N1 -93.1(5) 4_655 .
Ru1 S1 C2 N1 174.9(5) . .
Ru1 S1 C2 N2 90.1(4) 4_655 .
Ru1 S1 C2 N2 -2.0(3) . .
Ru1 N2 N3 C3 -11.7(8) . .
Ru1 N2 C2 S1 2.3(4) . .
Ru1 N2 C2 N1 -174.5(5) . .
Ru1 C11 C12 C13 54.0(5) . .
Ru1 C11 C16 C15 -53.4(4) . .
Ru1 C12 C13 C14 57.3(5) . .
Ru1 C13 C14 C15 52.9(5) . .
Ru1 C13 C14 C17 -129.8(6) . .
Ru1 C14 C15 C16 56.2(5) . .
Ru1 C14 C17 C18 -19.1(17) . .
Ru1 C14 C17 C19 -161.9(6) . .
Ru1 C15 C16 C11 54.7(4) . .
S1 Ru1 S1 Ru1 -16.53(6) 4_655 4_655
S1 Ru1 S1 C2 92.48(18) 4_655 .
S1 Ru1 N2 N3 102.2(5) 4_655 .
S1 Ru1 N2 N3 -175.2(5) . .
S1 Ru1 N2 C2 -1.7(3) . .
S1 Ru1 N2 C2 -84.4(3) 4_655 .
S1 Ru1 C11 C10 -9.7(6) 4_655 .
S1 Ru1 C11 C10 -85.2(6) . .
S1 Ru1 C11 C12 104.0(3) 4_655 .
S1 Ru1 C11 C12 28.5(5) . .
S1 Ru1 C11 C16 -124.0(3) 4_655 .
S1 Ru1 C11 C16 160.5(3) . .
S1 Ru1 C12 C11 -163.4(3) . .
S1 Ru1 C12 C11 -78.3(3) 4_655 .
S1 Ru1 C12 C13 150.0(3) 4_655 .
S1 Ru1 C12 C13 65.0(4) . .
S1 Ru1 C13 C12 -40.0(4) 4_655 .
S1 Ru1 C13 C12 -122.7(3) . .
S1 Ru1 C13 C14 105.7(3) . .
S1 Ru1 C13 C14 -171.6(3) 4_655 .
S1 Ru1 C14 C13 26.7(9) 4_655 .
S1 Ru1 C14 C13 -79.1(4) . .
S1 Ru1 C14 C15 150.1(3) . .
S1 Ru1 C14 C15 -104.1(8) 4_655 .
S1 Ru1 C14 C17 143.6(8) 4_655 .
S1 Ru1 C14 C17 37.8(9) . .
S1 Ru1 C15 C14 -41.4(4) . .
S1 Ru1 C15 C14 155.7(3) 4_655 .
S1 Ru1 C15 C16 22.7(5) 4_655 .
S1 Ru1 C15 C16 -174.4(3) . .
S1 Ru1 C16 C11 61.2(3) 4_655 .
S1 Ru1 C16 C11 -111.4(7) . .
S1 Ru1 C16 C15 -166.1(3) 4_655 .
S1 Ru1 C16 C15 21.3(10) . .
N2 Ru1 S1 Ru1 -107.73(13) . 4_655
N2 Ru1 S1 C2 1.3(2) . .
N2 Ru1 C11 C10 76.3(7) . .
N2 Ru1 C11 C12 -170.1(3) . .
N2 Ru1 C11 C16 -38.0(5) . .
N2 Ru1 C12 C11 114.1(17) . .
N2 Ru1 C12 C13 -17.6(19) . .
N2 Ru1 C13 C12 177.3(3) . .
N2 Ru1 C13 C14 45.7(5) . .
N2 Ru1 C14 C13 -148.8(3) . .
N2 Ru1 C14 C15 80.4(4) . .
N2 Ru1 C14 C17 -31.9(10) . .
N2 Ru1 C15 C14 -107.3(4) . .
N2 Ru1 C15 C16 119.7(3) . .
N2 Ru1 C16 C11 157.6(3) . .
N2 Ru1 C16 C15 -69.7(4) . .
N2 N3 C3 C4 179.7(5) . .
N3 N2 C2 S1 177.5(3) . .
N3 N2 C2 N1 0.8(8) . .
N3 C3 C4 C5 -176.5(6) . .
N3 C3 C4 C9 3.1(9) . .
C1 N1 C2 S1 -2.3(9) . .
C1 N1 C2 N2 173.9(6) . .
C2 N2 N3 C3 175.3(5) . .
C3 C4 C5 C6 -178.4(6) . .
C3 C4 C9 C8 179.4(6) . .
C4 C5 C6 C7 -2.9(12) . .
C5 C4 C9 C8 -1.0(9) . .
C5 C6 C7 C8 2.8(12) . .
C6 C7 C8 C9 -1.8(11) . .
C7 C8 C9 C4 0.9(10) . .
C9 C4 C5 C6 1.9(10) . .
C10 C11 C12 Ru1 125.2(5) . .
C10 C11 C12 C13 179.2(5) . .
C10 C11 C16 Ru1 -125.8(5) . .
C10 C11 C16 C15 -179.2(5) . .
C11 Ru1 S1 Ru1 61.0(3) . 4_655
C11 Ru1 S1 C2 170.0(3) . .
C11 Ru1 N2 N3 15.9(7) . .
C11 Ru1 N2 C2 -170.7(3) . .
C11 Ru1 C12 C13 -131.7(5) . .
C11 Ru1 C13 C12 29.0(3) . .
C11 Ru1 C13 C14 -102.7(4) . .
C11 Ru1 C14 C13 66.4(4) . .
C11 Ru1 C14 C15 -64.4(4) . .
C11 Ru1 C14 C17 -176.7(10) . .
C11 Ru1 C15 C14 104.5(4) . .
C11 Ru1 C15 C16 -28.6(3) . .
C11 Ru1 C16 C15 132.7(5) . .
C11 C12 C13 Ru1 -56.0(5) . .
C11 C12 C13 C14 1.2(8) . .
C12 Ru1 S1 Ru1 78.90(18) . 4_655
C12 Ru1 S1 C2 -172.1(3) . .
C12 Ru1 N2 N3 -90.1(18) . .
C12 Ru1 N2 C2 83.3(17) . .
C12 Ru1 C11 C10 -113.7(7) . .
C12 Ru1 C11 C16 132.0(5) . .
C12 Ru1 C13 C14 -131.7(5) . .
C12 Ru1 C14 C13 29.9(4) . .
C12 Ru1 C14 C15 -100.9(4) . .
C12 Ru1 C14 C17 146.8(10) . .
C12 Ru1 C15 C14 68.0(4) . .
C12 Ru1 C15 C16 -65.0(4) . .
C12 Ru1 C16 C11 -29.1(3) . .
C12 Ru1 C16 C15 103.6(4) . .
C12 C11 C16 Ru1 52.1(4) . .
C12 C11 C16 C15 -1.3(7) . .
C12 C13 C14 Ru1 -56.6(5) . .
C12 C13 C14 C15 -3.7(8) . .
C12 C13 C14 C17 173.6(6) . .
C13 Ru1 S1 Ru1 113.0(2) . 4_655
C13 Ru1 S1 C2 -138.0(3) . .
C13 Ru1 N2 N3 -105.7(6) . .
C13 Ru1 N2 C2 67.7(4) . .
C13 Ru1 C11 C10 -143.7(7) . .
C13 Ru1 C11 C12 -30.0(4) . .
C13 Ru1 C11 C16 102.0(4) . .
C13 Ru1 C12 C11 131.7(5) . .
C13 Ru1 C14 C15 -130.8(5) . .
C13 Ru1 C14 C17 116.9(11) . .
C13 Ru1 C15 C14 29.9(4) . .
C13 Ru1 C15 C16 -103.1(4) . .
C13 Ru1 C16 C11 -67.0(4) . .
C13 Ru1 C16 C15 65.6(4) . .
C13 C14 C15 Ru1 -52.4(5) . .
C13 C14 C15 C16 3.8(8) . .
C13 C14 C17 C18 73.4(14) . .
C13 C14 C17 C19 -69.4(10) . .
C14 Ru1 S1 Ru1 149.5(2) . 4_655
C14 Ru1 S1 C2 -101.5(3) . .
C14 Ru1 N2 N3 -79.0(5) . .
C14 Ru1 N2 C2 94.5(4) . .
C14 Ru1 C11 C10 179.5(6) . .
C14 Ru1 C11 C12 -66.8(4) . .
C14 Ru1 C11 C16 65.2(4) . .
C14 Ru1 C12 C11 102.5(4) . .
C14 Ru1 C12 C13 -29.2(3) . .
C14 Ru1 C13 C12 131.7(5) . .
C14 Ru1 C15 C16 -133.0(5) . .
C14 Ru1 C16 C11 -104.0(4) . .
C14 Ru1 C16 C15 28.7(4) . .
C14 C15 C16 Ru1 -56.0(5) . .
C14 C15 C16 C11 -1.3(8) . .
C15 Ru1 S1 Ru1 173.5(2) . 4_655
C15 Ru1 S1 C2 -77.5(3) . .
C15 Ru1 N2 N3 -42.1(5) . .
C15 Ru1 N2 C2 131.3(4) . .
C15 Ru1 C11 C10 143.0(7) . .
C15 Ru1 C11 C12 -103.3(4) . .
C15 Ru1 C11 C16 28.7(3) . .
C15 Ru1 C12 C11 65.3(3) . .
C15 Ru1 C12 C13 -66.4(4) . .
C15 Ru1 C13 C12 101.8(4) . .
C15 Ru1 C13 C14 -29.9(4) . .
C15 Ru1 C14 C13 130.8(5) . .
C15 Ru1 C14 C17 -112.3(10) . .
C15 Ru1 C16 C11 -132.7(5) . .
C15 C14 C17 C18 -109.3(13) . .
C15 C14 C17 C19 107.9(9) . .
C16 Ru1 S1 Ru1 156.4(8) . 4_655
C16 Ru1 S1 C2 -94.6(8) . .
C16 Ru1 N2 N3 -7.6(6) . .
C16 Ru1 N2 C2 165.8(3) . .
C16 Ru1 C11 C10 114.3(7) . .
C16 Ru1 C11 C12 -132.0(5) . .
C16 Ru1 C12 C11 28.9(3) . .
C16 Ru1 C12 C13 -102.8(4) . .
C16 Ru1 C13 C12 65.4(3) . .
C16 Ru1 C13 C14 -66.3(4) . .
C16 Ru1 C14 C13 102.4(4) . .
C16 Ru1 C14 C15 -28.4(3) . .
C16 Ru1 C14 C17 -140.7(10) . .
C16 Ru1 C15 C14 133.0(5) . .
C16 C11 C12 Ru1 -52.7(4) . .
C16 C11 C12 C13 1.3(8) . .
C17 C14 C15 Ru1 130.2(6) . .
C17 C14 C15 C16 -173.7(5) . .
